data_7241116
loop_
_publ_author_name
'Song, Jiewu'
'Dang, Yangyang'
'Liu, Xiaolong'
'Tao, Xutang'

_publ_section_title
;
 Layered Hybrid Lead Perovskite Single Crystals: Phase Transformations and
 Tunable Optical Properties
;
_journal_name_full CrystEngComm
_journal_paper_doi 10.1039/D0CE00753F
_journal_year 2020
_chemical_formula_moiety 'I10 Pb3, 2(C8), C7 N, C2 N'
_chemical_formula_sum 'C18 H36 I10 N4 Pb3'
_chemical_formula_weight 2199.08
_chemical_name_systematic C18H36N4I10Pb3
_space_group_crystal_system triclinic
_space_group_IT_number 2
_space_group_name_Hall '-P 1'
_space_group_name_H-M_alt 'P -1'
_audit_creation_date 2018-01-10
_audit_creation_method
;
Olex2 1.2
(compiled 2016.02.19 svn.r3266 for OlexSys, GUI svn.r5155)
;
_audit_update_record
;
2018-01-10 deposited with the CCDC.	2020-08-20 downloaded from the CCDC.
;
_cell_angle_alpha 93.198(2)
_cell_angle_beta 95.495(2)
_cell_angle_gamma 90.123(2)
_cell_formula_units_Z 2
_cell_length_a 8.8201(14)
_cell_length_b 8.8198(14)
_cell_length_c 29.038(5)
_cell_measurement_reflns_used 4868
_cell_measurement_temperature 296(2)
_cell_measurement_theta_max 27.54
_cell_measurement_theta_min 2.82
_cell_volume 2245.0(6)
_computing_molecular_graphics 'Olex2 (Dolomanov et al., 2009)'
_computing_publication_material 'Olex2 (Dolomanov et al., 2009)'
_computing_structure_refinement 'ShelXL (Sheldrick, 2015)'
_computing_structure_solution 'SHELXS-97 (Sheldrick, 1990)'
_diffrn_ambient_temperature 296.15
_diffrn_measured_fraction_theta_full 0.998
_diffrn_measured_fraction_theta_max 0.998
_diffrn_measurement_device_type 'Bruker APEX-II CCD'
_diffrn_measurement_method '\f and \w scans'
_diffrn_radiation_type MoK\a
_diffrn_radiation_wavelength 0.71073
_diffrn_reflns_av_R_equivalents 0.0518
_diffrn_reflns_av_unetI/netI 0.0692
_diffrn_reflns_Laue_measured_fraction_full 0.998
_diffrn_reflns_Laue_measured_fraction_max 0.998
_diffrn_reflns_limit_h_max 10
_diffrn_reflns_limit_h_min -10
_diffrn_reflns_limit_k_max 10
_diffrn_reflns_limit_k_min -10
_diffrn_reflns_limit_l_max 34
_diffrn_reflns_limit_l_min -34
_diffrn_reflns_number 22001
_diffrn_reflns_point_group_measured_fraction_full 0.998
_diffrn_reflns_point_group_measured_fraction_max 0.998
_diffrn_reflns_theta_full 25.000
_diffrn_reflns_theta_max 25.000
_diffrn_reflns_theta_min 1.411
_diffrn_standards_number 0
_exptl_absorpt_coefficient_mu 18.112
_exptl_absorpt_correction_T_max 0.7456
_exptl_absorpt_correction_T_min 0.3368
_exptl_absorpt_correction_type multi-scan
_exptl_absorpt_process_details
;
SADABS-2014/5 (Bruker,2014/5) was used for absorption correction.
wR2(int) was 0.1515 before and 0.0631 after correction.
The Ratio of minimum to maximum transmission is 0.4517.
The \l/2 correction factor is Not present.
;
_exptl_crystal_colour 'metallic blackish black'
_exptl_crystal_colour_lustre metallic
_exptl_crystal_colour_modifier blackish
_exptl_crystal_colour_primary black
_exptl_crystal_density_diffrn 3.253
_exptl_crystal_density_method 'not measured'
_exptl_crystal_description plate
_exptl_crystal_F_000 1896
_exptl_crystal_size_max 0.2
_exptl_crystal_size_mid 0.15
_exptl_crystal_size_min 0.1
_refine_diff_density_max 2.354
_refine_diff_density_min -1.438
_refine_diff_density_rms 0.372
_refine_ls_extinction_coef 0.00106(7)
_refine_ls_extinction_expression Fc^*^=kFc[1+0.001xFc^2^\l^3^/sin(2\q)]^-1/4^
_refine_ls_extinction_method 'SHELXL-2014/7 (Sheldrick 2014'
_refine_ls_goodness_of_fit_ref 1.107
_refine_ls_hydrogen_treatment undef
_refine_ls_matrix_type full
_refine_ls_number_parameters 420
_refine_ls_number_reflns 7904
_refine_ls_number_restraints 0
_refine_ls_restrained_S_all 1.107
_refine_ls_R_factor_all 0.0830
_refine_ls_R_factor_gt 0.0607
_refine_ls_shift/su_max 1.623
_refine_ls_shift/su_mean 0.026
_refine_ls_structure_factor_coef Fsqd
_refine_ls_weighting_details 'w=1/[\s^2^(Fo^2^)+(0.0568P)^2^+37.1913P] where P=(Fo^2^+2Fc^2^)/3'
_refine_ls_weighting_scheme calc
_refine_ls_wR_factor_gt 0.1573
_refine_ls_wR_factor_ref 0.1734
_reflns_Friedel_coverage 0.000
_reflns_number_gt 5720
_reflns_number_total 7904
_reflns_threshold_expression 'I > 2\s(I)'
_cod_data_source_file d0ce00753f2.cif
_cod_data_source_block x1_CCDC1
_cod_depositor_comments
;
The following automatic conversions were performed:

data item '_exptl_absorpt_correction_type' value 'Multi-scan' was
changed to 'multi-scan' in accordance with the
/home/data/users/saulius/crontab/automatic-downloads/rss-feeds/RSC/lib/dictionaries/cif_core.dic
dictionary named 'cif_core.dic' version 2.4.2 last updated on
2011-04-26.

Automatic conversion script
Id: cif_fix_values 7556 2019-12-06 15:28:31Z antanas 
;
_cod_database_code 7241116
_shelx_space_group_comment
;
The symmetry employed for this shelxl refinement is uniquely defined
by the following loop, which should always be used as a source of
symmetry information in preference to the above space-group names.
They are only intended as comments.
;
_shelx_estimated_absorpt_t_max 0.265
_shelx_estimated_absorpt_t_min 0.122
_olex2_refinement_description
;
1. Others
 Sof(I5B)=Sof(I8B)=Sof(I10B)=Sof(I2B)=Sof(I6B)=Sof(I9B)=1-FVAR(1)
 Sof(I2A)=Sof(I5A)=Sof(I6A)=Sof(I8A)=Sof(I9A)=Sof(I10A)=FVAR(1)
;
_shelx_shelxl_version_number 2014/7
_olex2_submission_special_instructions 'No special instructions were received'

loop_
_space_group_symop_operation_xyz
'x, y, z'
'-x, -y, -z'

loop_
_atom_site_label
_atom_site_type_symbol
_atom_site_fract_x
_atom_site_fract_y
_atom_site_fract_z
_atom_site_U_iso_or_equiv
_atom_site_adp_type
_atom_site_occupancy
_atom_site_site_symmetry_order
_atom_site_calc_flag
_atom_site_refinement_flags_posn
_atom_site_refinement_flags_adp
_atom_site_refinement_flags_occupancy
_atom_site_disorder_assembly
_atom_site_disorder_group
Pb1 Pb 0.07049(6) 0.53967(6) 0.72421(2) 0.0279(2) Uani 1 1 d . . . . .
Pb2 Pb 0.0000 0.5000 0.5000 0.0297(2) Uani 1 2 d S T P . .
Pb3 Pb 0.57265(6) 0.04173(6) 0.72418(2) 0.0275(2) Uani 1 1 d . . . . .
Pb4 Pb 0.5000 0.0000 0.5000 0.0294(2) Uani 1 2 d S T P . .
I1 I 0.46395(16) -0.02130(16) 0.38959(4) 0.0563(4) Uani 1 1 d . . . . .
I2A I 0.20149(19) 0.20125(19) 0.50002(6) 0.0553(5) Uani 0.839(2) 1 d . . . . .
I3 I 0.03344(15) 0.51975(15) 0.61044(4) 0.0532(4) Uani 1 1 d . . . . .
I4 I 0.60647(17) 0.04486(15) 0.83208(4) 0.0547(4) Uani 1 1 d . . . . .
I5A I 0.70061(18) 0.29948(19) 0.49955(6) 0.0552(5) Uani 0.839(2) 1 d . . . . .
I6A I 0.27203(15) 0.83792(15) 0.71998(5) 0.0402(4) Uani 0.839(2) 1 d . . . . .
I7 I 0.12084(15) 0.56006(17) 0.83219(4) 0.0548(4) Uani 1 1 d . . . . .
I8A I 0.36909(16) 0.34005(16) 0.72070(6) 0.0463(4) Uani 0.839(2) 1 d . . . . .
I9A I -0.22949(16) 0.74161(16) 0.72070(6) 0.0466(4) Uani 0.839(2) 1 d . . . . .
I10A I 0.87185(18) 0.23933(18) 0.72164(6) 0.0546(5) Uani 0.839(2) 1 d . . . . .
I5B I 0.8008(12) 0.2013(10) 0.5008(4) 0.068(3) Uani 0.161(2) 1 d . . . . .
I8B I 0.7731(11) 0.3399(11) 0.7198(3) 0.065(3) Uani 0.161(2) 1 d . . . . .
I10B I 0.2735(11) 0.2359(11) 0.7204(4) 0.067(3) Uani 0.161(2) 1 d . . . . .
I2B I 0.2969(15) 0.2965(13) 0.5003(4) 0.083(3) Uani 0.161(2) 1 d . . . . .
I6B I 0.3714(12) 0.7409(12) 0.7210(5) 0.085(4) Uani 0.161(2) 1 d . . . . .
I9B I -0.1279(12) 0.8388(11) 0.7204(4) 0.070(3) Uani 0.161(2) 1 d . . . . .
C2 C 1.007(3) 0.208(3) 0.9229(8) 0.075(7) Uani 1 1 d . . . . .
C1 C 0.510(3) 0.704(3) 0.9260(8) 0.079(8) Uani 1 1 d . . . . .
N2 N 0.534(2) 0.631(2) 0.8123(8) 0.081(7) Uani 1 1 d . . . . .
C4 C 1.163(5) 0.035(6) 0.8842(17) 0.18(2) Uani 1 1 d . . . . .
C5 C 0.157(3) 1.110(4) 0.8178(12) 0.114(13) Uani 1 1 d . . . . .
C3 C 0.602(4) 0.607(5) 0.9097(8) 0.141(17) Uani 1 1 d . . . . .
C6 C 0.455(11) 0.432(6) 0.938(3) 0.41(8) Uani 1 1 d . . . . .
C8 C 0.048(5) 1.001(3) 0.8168(14) 0.136(16) Uani 1 1 d . . . . .
C9 C 0.358(9) 0.632(13) 0.9632(13) 0.48(9) Uani 1 1 d . . . . .
C10 C 0.847(6) 0.083(14) 0.9642(16) 0.37(7) Uani 1 1 d . . . . .
C7 C 0.661(6) 0.538(6) 0.8786(10) 0.21(3) Uani 1 1 d . . . . .
C12 C 1.033(10) 0.966(18) 0.926(3) 0.76(16) Uani 1 1 d . . . . .
C11 C 0.629(4) 0.521(4) 0.8278(13) 0.123(13) Uani 1 1 d . . . . .
C14 C 0.487(4) 0.413(7) 0.3827(17) 0.19(3) Uani 1 1 d . . . . .
C15 C 0.564(8) 0.859(6) 0.9564(18) 0.28(5) Uani 1 1 d . . . . .
C16 C 0.965(7) 0.062(6) 0.611(2) 0.21(3) Uani 1 1 d . . . . .
C17 C 0.712(6) 0.68(2) 1.039(7) 1.1(3) Uani 1 1 d . . . . .
N13 N 0.554(18) 0.428(11) 0.607(4) 0.74(14) Uani 1 1 d . . . . .
C20 C 1.055(9) 0.050(15) 0.609(4) 0.58(13) Uani 1 1 d . . . . .
C21 C 1.155(13) 0.367(6) 0.9631(17) 0.29(5) Uani 1 1 d . . . . .
C22 C 1.090(6) 0.957(6) 0.5959(16) 0.18(2) Uani 1 1 d . . . . .
C23 C 0.82(2) 0.919(6) 0.961(4) 0.67(16) Uani 1 1 d . . . . .
C25 C 0.556(12) 0.512(11) 0.599(2) 0.50(10) Uani 1 1 d . . . . .
C26 C 0.789(5) 0.748(10) 0.937(2) 0.31(5) Uani 1 1 d . . . . .
C27 C 1.199(15) 0.157(8) 0.920(2) 0.55(11) Uani 1 1 d . . . . .
C28 C 0.049(10) 0.690(12) 1.0490(13) 0.37(7) Uani 1 1 d . . . . .
C19 C 0.514(18) 0.063(18) 0.990(6) 1.81(17) Uani 1 1 d . . . . .

loop_
_atom_site_aniso_label
_atom_site_aniso_U_11
_atom_site_aniso_U_22
_atom_site_aniso_U_33
_atom_site_aniso_U_23
_atom_site_aniso_U_13
_atom_site_aniso_U_12
Pb1 0.0261(3) 0.0241(3) 0.0338(4) 0.0031(2) 0.0031(2) -0.0004(2)
Pb2 0.0282(5) 0.0267(4) 0.0345(5) 0.0030(4) 0.0031(4) -0.0007(3)
Pb3 0.0255(3) 0.0244(3) 0.0330(4) 0.0034(2) 0.0033(2) 0.0007(2)
Pb4 0.0278(5) 0.0270(4) 0.0336(5) 0.0037(4) 0.0032(4) 0.0012(3)
I1 0.0721(10) 0.0700(10) 0.0265(8) 0.0024(6) 0.0035(7) -0.0031(8)
I2A 0.0456(9) 0.0462(9) 0.0747(12) 0.0062(8) 0.0072(8) 0.0287(7)
I3 0.0665(9) 0.0655(9) 0.0271(7) 0.0031(6) 0.0013(6) 0.0045(7)
I4 0.0799(10) 0.0521(8) 0.0319(7) 0.0018(6) 0.0048(6) -0.0003(7)
I5A 0.0454(9) 0.0488(9) 0.0718(12) 0.0051(8) 0.0075(8) -0.0300(8)
I6A 0.0348(7) 0.0339(7) 0.0519(9) 0.0031(6) 0.0039(6) -0.0161(6)
I7 0.0533(8) 0.0801(10) 0.0308(7) 0.0028(6) 0.0039(6) -0.0010(7)
I8A 0.0381(8) 0.0374(8) 0.0631(11) -0.0008(7) 0.0048(7) 0.0219(6)
I9A 0.0398(8) 0.0376(8) 0.0640(11) 0.0048(7) 0.0106(7) 0.0229(6)
I10A 0.0435(9) 0.0441(9) 0.0758(12) 0.0141(8) -0.0020(8) -0.0262(7)
I5B 0.070(6) 0.038(5) 0.097(8) 0.009(5) 0.015(5) -0.020(4)
I8B 0.060(6) 0.069(6) 0.069(7) 0.020(5) 0.008(5) -0.015(5)
I10B 0.061(6) 0.066(6) 0.075(7) 0.018(5) 0.008(5) 0.011(5)
I2B 0.099(9) 0.064(7) 0.085(8) 0.000(6) 0.000(6) 0.029(6)
I6B 0.055(6) 0.061(6) 0.142(11) 0.036(6) 0.003(6) -0.011(5)
I9B 0.074(6) 0.050(5) 0.088(8) 0.012(5) 0.004(5) -0.001(5)
C2 0.11(2) 0.074(16) 0.046(14) 0.006(12) 0.009(14) -0.006(14)
C1 0.077(16) 0.093(18) 0.063(16) -0.017(14) -0.003(13) 0.054(15)
N2 0.046(11) 0.051(11) 0.15(2) 0.000(12) 0.029(12) 0.007(9)
C4 0.12(3) 0.24(5) 0.16(4) 0.06(4) -0.05(3) 0.07(3)
C5 0.057(17) 0.16(3) 0.11(3) -0.06(2) -0.021(16) 0.012(18)
C3 0.18(3) 0.22(4) 0.024(14) 0.036(18) -0.001(16) 0.16(3)
C6 0.56(14) 0.13(4) 0.46(12) 0.10(6) -0.40(11) -0.05(6)
C8 0.22(4) 0.066(19) 0.14(3) 0.04(2) 0.10(3) 0.01(2)
C9 0.45(11) 0.9(2) 0.05(2) -0.03(6) 0.01(4) 0.59(14)
C10 0.12(4) 0.9(2) 0.09(4) 0.16(7) -0.05(3) -0.15(7)
C7 0.30(6) 0.31(6) 0.019(16) 0.00(2) 0.02(2) 0.21(5)
C12 0.35(9) 1.6(4) 0.26(8) -0.41(14) -0.24(7) 0.72(18)
C11 0.15(3) 0.10(2) 0.13(3) -0.02(2) 0.06(2) 0.06(2)
C14 0.08(2) 0.31(7) 0.15(4) -0.10(4) -0.05(3) 0.00(3)
C15 0.44(8) 0.26(6) 0.22(5) 0.21(5) 0.26(6) 0.33(6)
C16 0.20(5) 0.13(4) 0.31(8) -0.11(4) 0.09(5) 0.00(4)
C17 0.06(3) 1.5(4) 2.0(5) 1.6(4) 0.27(11) 0.15(9)
N13 1.5(4) 0.40(12) 0.41(13) 0.06(9) 0.48(19) -0.40(17)
C20 0.24(8) 0.8(2) 0.6(2) -0.40(17) -0.04(9) 0.38(13)
C21 0.57(14) 0.16(5) 0.12(4) 0.08(3) -0.09(6) -0.09(7)
C22 0.19(4) 0.19(4) 0.16(4) 0.08(3) 0.00(3) 0.14(4)
C23 1.2(4) 0.06(3) 0.6(2) -0.11(6) -0.4(2) 0.25(10)
C25 0.72(18) 0.60(15) 0.18(6) 0.00(7) 0.05(8) 0.66(16)
C26 0.09(3) 0.57(12) 0.32(7) 0.39(9) 0.02(4) 0.04(5)
C27 1.2(3) 0.32(8) 0.17(5) 0.20(5) 0.40(10) 0.59(13)
C28 0.39(9) 0.72(16) 0.03(2) 0.11(5) 0.08(4) 0.42(11)
C19 2.0(2) 2.0(2) 2.0(2) 2.00(19) 2.0(2) 2.0(2)

loop_
_atom_type_symbol
_atom_type_description
_atom_type_scat_dispersion_real
_atom_type_scat_dispersion_imag
_atom_type_scat_source
C C 0.0033 0.0016 'International Tables Vol C Tables 4.2.6.8 and 6.1.1.4'
H H 0.0000 0.0000 'International Tables Vol C Tables 4.2.6.8 and 6.1.1.4'
N N 0.0061 0.0033 'International Tables Vol C Tables 4.2.6.8 and 6.1.1.4'
I I -0.4742 1.8119 'International Tables Vol C Tables 4.2.6.8 and 6.1.1.4'
Pb Pb -3.3944 10.1111 'International Tables Vol C Tables 4.2.6.8 and 6.1.1.4'

loop_
_geom_angle_atom_site_label_1
_geom_angle_atom_site_label_2
_geom_angle_atom_site_label_3
_geom_angle
_geom_angle_site_symmetry_1
_geom_angle_site_symmetry_3
_geom_angle_publ_flag
I6A Pb1 I3 87.77(4) . . ?
I6A Pb1 I9A 89.91(4) . . ?
I6A Pb1 I10B 111.75(19) . . ?
I6A Pb1 I6B 22.1(2) . . ?
I7 Pb1 I3 177.53(4) . . ?
I7 Pb1 I6A 90.65(4) . . ?
I7 Pb1 I8A 89.67(4) . . ?
I7 Pb1 I9A 93.96(4) . . ?
I7 Pb1 I10A 92.85(4) . 1_455 ?
I7 Pb1 I8B 94.53(19) . 1_455 ?
I7 Pb1 I10B 90.54(19) . . ?
I7 Pb1 I6B 89.4(2) . . ?
I7 Pb1 I9B 93.4(2) . . ?
I8A Pb1 I3 88.41(4) . . ?
I8A Pb1 I6A 89.40(4) . . ?
I8A Pb1 I9A 176.31(5) . . ?
I8A Pb1 I10B 22.38(19) . . ?
I8A Pb1 I6B 67.3(2) . . ?
I9A Pb1 I3 87.94(4) . . ?
I9A Pb1 I10B 157.8(2) . . ?
I9A Pb1 I6B 112.0(2) . . ?
I10A Pb1 I3 88.70(4) 1_455 . ?
I10A Pb1 I6A 176.38(5) 1_455 . ?
I10A Pb1 I8A 89.75(5) 1_455 . ?
I10A Pb1 I9A 90.72(5) 1_455 . ?
I10A Pb1 I10B 67.37(19) 1_455 . ?
I10A Pb1 I6B 156.9(2) 1_455 . ?
I10A Pb1 I9B 113.17(19) 1_455 . ?
I8B Pb1 I3 87.65(19) 1_455 . ?
I8B Pb1 I6A 157.6(2) 1_455 . ?
I8B Pb1 I8A 112.4(2) 1_455 . ?
I8B Pb1 I9A 68.0(2) 1_455 . ?
I8B Pb1 I10A 22.7(2) 1_455 1_455 ?
I8B Pb1 I10B 90.1(3) 1_455 . ?
I8B Pb1 I6B 176.0(3) 1_455 . ?
I8B Pb1 I9B 90.4(3) 1_455 . ?
I10B Pb1 I3 88.28(19) . . ?
I6B Pb1 I3 88.4(2) . . ?
I6B Pb1 I10B 89.7(3) . . ?
I9B Pb1 I3 87.8(2) . . ?
I9B Pb1 I6A 67.44(19) . . ?
I9B Pb1 I8A 156.7(2) . . ?
I9B Pb1 I9A 22.47(19) . . ?
I9B Pb1 I10B 176.0(3) . . ?
I9B Pb1 I6B 89.6(3) . . ?
I2A Pb2 I2A 180.0 . 2_566 ?
I2A Pb2 I3 89.96(4) . 2_566 ?
I2A Pb2 I3 89.96(4) 2_566 . ?
I2A Pb2 I3 90.04(4) . . ?
I2A Pb2 I3 90.04(4) 2_566 2_566 ?
I3 Pb2 I3 180.0 . 2_566 ?
I5A Pb2 I2A 90.23(5) 1_455 . ?
I5A Pb2 I2A 89.77(5) 1_455 2_566 ?
I5A Pb2 I2A 89.77(5) 2_666 . ?
I5A Pb2 I2A 90.23(5) 2_666 2_566 ?
I5A Pb2 I3 90.01(4) 1_455 2_566 ?
I5A Pb2 I3 89.99(4) 2_666 2_566 ?
I5A Pb2 I3 89.99(4) 1_455 . ?
I5A Pb2 I3 90.01(4) 2_666 . ?
I5A Pb2 I5A 180.0 2_666 1_455 ?
I5A Pb2 I2B 68.3(3) 2_666 . ?
I5A Pb2 I2B 111.7(3) 1_455 . ?
I5A Pb2 I2B 111.7(3) 2_666 2_566 ?
I5A Pb2 I2B 68.3(3) 1_455 2_566 ?
I5B Pb2 I2A 67.7(2) 2_666 2_566 ?
I5B Pb2 I2A 112.3(2) 2_666 . ?
I5B Pb2 I2A 112.3(2) 1_455 2_566 ?
I5B Pb2 I2A 67.7(2) 1_455 . ?
I5B Pb2 I3 89.4(2) 1_455 . ?
I5B Pb2 I3 90.6(2) 1_455 2_566 ?
I5B Pb2 I3 90.6(2) 2_666 . ?
I5B Pb2 I3 89.4(2) 2_666 2_566 ?
I5B Pb2 I5A 157.5(2) 1_455 2_666 ?
I5B Pb2 I5A 22.5(2) 2_666 2_666 ?
I5B Pb2 I5A 157.5(2) 2_666 1_455 ?
I5B Pb2 I5A 22.5(2) 1_455 1_455 ?
I5B Pb2 I5B 180.0 2_666 1_455 ?
I5B Pb2 I2B 89.2(3) 1_455 . ?
I5B Pb2 I2B 89.2(3) 2_666 2_566 ?
I5B Pb2 I2B 90.8(3) 1_455 2_566 ?
I5B Pb2 I2B 90.8(3) 2_666 . ?
I2B Pb2 I2A 158.5(3) . 2_566 ?
I2B Pb2 I2A 21.5(3) 2_566 2_566 ?
I2B Pb2 I2A 158.5(3) 2_566 . ?
I2B Pb2 I2A 21.5(3) . . ?
I2B Pb2 I3 90.0(2) 2_566 . ?
I2B Pb2 I3 90.0(2) 2_566 2_566 ?
I2B Pb2 I3 90.0(2) . . ?
I2B Pb2 I3 90.0(2) . 2_566 ?
I2B Pb2 I2B 180.0 2_566 . ?
I4 Pb3 I1 177.36(4) . 2_656 ?
I4 Pb3 I6A 90.62(4) . 1_545 ?
I4 Pb3 I8A 94.03(4) . . ?
I4 Pb3 I9A 89.57(4) . 1_645 ?
I4 Pb3 I10A 92.85(4) . . ?
I4 Pb3 I8B 94.53(19) . . ?
I4 Pb3 I10B 93.44(19) . . ?
I4 Pb3 I6B 89.4(3) . 1_545 ?
I4 Pb3 I9B 90.5(2) . 1_645 ?
I6A Pb3 I1 87.78(4) 1_545 2_656 ?
I6A Pb3 I8A 89.93(4) 1_545 . ?
I6A Pb3 I9B 111.81(18) 1_545 1_645 ?
I8A Pb3 I1 88.07(4) . 2_656 ?
I8A Pb3 I9B 157.77(19) . 1_645 ?
I9A Pb3 I1 88.32(4) 1_645 2_656 ?
I9A Pb3 I6A 89.43(4) 1_645 1_545 ?
I9A Pb3 I8A 176.35(4) 1_645 . ?
I9A Pb3 I8B 112.3(2) 1_645 . ?
I9A Pb3 I6B 67.3(2) 1_645 1_545 ?
I9A Pb3 I9B 22.41(18) 1_645 1_645 ?
I10A Pb3 I1 88.72(4) . 2_656 ?
I10A Pb3 I6A 176.43(5) . 1_545 ?
I10A Pb3 I8A 90.68(5) . . ?
I10A Pb3 I9A 89.74(5) . 1_645 ?
I10A Pb3 I8B 22.61(19) . . ?
I10A Pb3 I6B 156.9(2) . 1_545 ?
I10A Pb3 I9B 67.34(18) . 1_645 ?
I8B Pb3 I1 87.73(18) . 2_656 ?
I8B Pb3 I6A 157.7(2) . 1_545 ?
I8B Pb3 I8A 68.1(2) . . ?
I8B Pb3 I6B 176.1(3) . 1_545 ?
I8B Pb3 I9B 89.9(3) . 1_645 ?
I10B Pb3 I1 87.88(19) . 2_656 ?
I10B Pb3 I6A 67.3(2) . 1_545 ?
I10B Pb3 I8A 22.64(19) . . ?
I10B Pb3 I9A 156.5(2) . 1_645 ?
I10B Pb3 I10A 113.3(2) . . ?
I10B Pb3 I8B 90.7(3) . . ?
I10B Pb3 I6B 89.5(3) . 1_545 ?
I10B Pb3 I9B 176.0(3) . 1_645 ?
I6B Pb3 I1 88.4(3) 1_545 2_656 ?
I6B Pb3 I6A 22.2(2) 1_545 1_545 ?
I6B Pb3 I8A 112.1(2) 1_545 . ?
I6B Pb3 I9B 89.7(3) 1_545 1_645 ?
I9B Pb3 I1 88.2(2) 1_645 2_656 ?
I1 Pb4 I1 180.0 . 2_656 ?
I1 Pb4 I5B 90.6(2) 2_656 2_656 ?
I1 Pb4 I5B 89.4(2) . 2_656 ?
I1 Pb4 I5B 89.4(2) 2_656 . ?
I1 Pb4 I5B 90.6(2) . . ?
I2A Pb4 I1 90.06(4) . 2_656 ?
I2A Pb4 I1 89.94(4) . . ?
I2A Pb4 I1 89.93(4) 2_656 2_656 ?
I2A Pb4 I1 90.07(4) 2_656 . ?
I2A Pb4 I2A 180.0 2_656 . ?
I2A Pb4 I5B 112.2(2) 2_656 2_656 ?
I2A Pb4 I5B 67.8(2) 2_656 . ?
I2A Pb4 I5B 112.2(2) . . ?
I2A Pb4 I5B 67.8(2) . 2_656 ?
I5A Pb4 I1 90.01(4) 2_656 . ?
I5A Pb4 I1 89.99(4) 2_656 2_656 ?
I5A Pb4 I1 89.99(4) . . ?
I5A Pb4 I1 90.01(4) . 2_656 ?
I5A Pb4 I2A 89.80(5) . . ?
I5A Pb4 I2A 89.80(5) 2_656 2_656 ?
I5A Pb4 I2A 90.20(5) . 2_656 ?
I5A Pb4 I2A 90.20(5) 2_656 . ?
I5A Pb4 I5A 180.0 2_656 . ?
I5A Pb4 I5B 22.44(19) 2_656 2_656 ?
I5A Pb4 I5B 157.56(19) . 2_656 ?
I5A Pb4 I5B 22.44(19) . . ?
I5A Pb4 I5B 157.56(19) 2_656 . ?
I5B Pb4 I5B 180.0 . 2_656 ?
I2B Pb4 I1 90.2(2) 2_656 2_656 ?
I2B Pb4 I1 90.2(2) . . ?
I2B Pb4 I1 89.8(2) 2_656 . ?
I2B Pb4 I1 89.8(2) . 2_656 ?
I2B Pb4 I2A 21.5(3) . . ?
I2B Pb4 I2A 158.5(3) 2_656 . ?
I2B Pb4 I2A 21.5(3) 2_656 2_656 ?
I2B Pb4 I2A 158.5(3) . 2_656 ?
I2B Pb4 I5A 68.3(3) 2_656 2_656 ?
I2B Pb4 I5A 111.7(3) 2_656 . ?
I2B Pb4 I5A 68.3(3) . . ?
I2B Pb4 I5A 111.7(3) . 2_656 ?
I2B Pb4 I5B 90.7(3) . . ?
I2B Pb4 I5B 89.3(3) 2_656 . ?
I2B Pb4 I5B 89.3(3) . 2_656 ?
I2B Pb4 I5B 90.7(3) 2_656 2_656 ?
I2B Pb4 I2B 180.0 . 2_656 ?
Pb4 I1 Pb3 179.75(5) . 2_656 ?
Pb4 I2A Pb2 158.03(7) . . ?
I2B I2A Pb2 79.0(5) . . ?
I2B I2A Pb4 79.0(5) . . ?
Pb2 I3 Pb1 179.59(5) . . ?
Pb2 I5A Pb4 157.59(7) 1_655 . ?
I5B I5A Pb2 78.4(4) . 1_655 ?
I5B I5A Pb4 79.2(4) . . ?
Pb1 I6A Pb3 157.83(5) . 1_565 ?
I6B I6A Pb1 79.7(4) . . ?
I6B I6A Pb3 78.5(4) . 1_565 ?
Pb1 I8A Pb3 157.44(6) . . ?
I10B I8A Pb1 81.1(4) . . ?
I10B I8A Pb3 76.7(4) . . ?
Pb3 I9A Pb1 157.49(6) 1_465 . ?
I9B I9A Pb1 77.9(5) . . ?
I9B I9A Pb3 79.9(5) . 1_465 ?
Pb1 I10A Pb3 156.65(7) 1_655 . ?
I8B I10A Pb1 77.7(4) . 1_655 ?
I8B I10A Pb3 79.3(4) . . ?
Pb2 I5B Pb4 157.4(4) 1_655 . ?
I5A I5B Pb2 79.1(4) . 1_655 ?
I5A I5B Pb4 78.3(4) . . ?
Pb1 I8B Pb3 157.4(4) 1_655 . ?
I10A I8B Pb1 79.6(4) . 1_655 ?
I10A I8B Pb3 78.1(4) . . ?
Pb3 I10B Pb1 156.9(4) . . ?
I8A I10B Pb1 76.5(4) . . ?
I8A I10B Pb3 80.7(5) . . ?
Pb4 I2B Pb2 158.9(5) . . ?
I2A I2B Pb2 79.4(6) . . ?
I2A I2B Pb4 79.5(5) . . ?
Pb3 I6B Pb1 157.2(4) 1_565 . ?
I6A I6B Pb1 78.2(5) . . ?
I6A I6B Pb3 79.3(5) . 1_565 ?
Pb1 I9B Pb3 157.0(4) . 1_465 ?
I9A I9B Pb1 79.6(5) . . ?
I9A I9B Pb3 77.7(5) . 1_465 ?
C28 C2 C27 128(6) 2_667 . ?
C3 C1 C9 118(4) . . ?
C3 C1 C15 124(3) . . ?
C15 C1 C9 100(3) . . ?
C27 C4 C12 84(6) . 1_545 ?
C7 C3 C1 154(3) . . ?
C3 C7 C11 135(3) . . ?
N2 C11 C7 111(2) . . ?
C25 C14 N13 29(8) 2_666 2_666 ?
C1 C15 C19 127(8) . 2_667 ?
C20 C16 C22 33(9) . 1_545 ?
C21 C17 C6 125(8) 2_767 2_667 ?
C21 C17 C27 86(10) 2_767 2_767 ?
C27 C17 C6 116(10) 2_767 2_667 ?
C25 N13 C14 34(8) . 2_666 ?
C16 C20 C22 119(10) . 1_545 ?
C17 C21 C28 143(10) 2_767 2_667 ?
C20 C22 C16 28(8) 1_565 1_565 ?
C10 C23 C26 159(10) 1_565 . ?
N13 C25 C14 117(10) . 2_666 ?
C2 C27 C17 97(3) . 2_767 ?
C4 C27 C2 94(8) . . ?
C4 C27 C17 167(9) . 2_767 ?
C2 C28 C21 82(4) 2_667 2_667 ?
C19 C19 C15 80(9) 2_657 2_667 ?

loop_
_geom_bond_atom_site_label_1
_geom_bond_atom_site_label_2
_geom_bond_distance
_geom_bond_site_symmetry_2
_geom_bond_publ_flag
Pb1 I3 3.2832(14) . ?
Pb1 I6A 3.1863(14) . ?
Pb1 I7 3.1194(15) . ?
Pb1 I8A 3.1777(14) . ?
Pb1 I9A 3.1893(14) . ?
Pb1 I10A 3.1662(15) 1_455 ?
Pb1 I8B 3.145(9) 1_455 ?
Pb1 I10B 3.228(9) . ?
Pb1 I6B 3.202(10) . ?
Pb1 I9B 3.170(10) . ?
Pb2 I2A 3.1814(14) 2_566 ?
Pb2 I2A 3.1814(14) . ?
Pb2 I3 3.1874(13) 2_566 ?
Pb2 I3 3.1873(13) . ?
Pb2 I5A 3.1736(14) 2_666 ?
Pb2 I5A 3.1736(13) 1_455 ?
Pb2 I5B 3.166(8) 1_455 ?
Pb2 I5B 3.166(8) 2_666 ?
Pb2 I2B 3.177(11) . ?
Pb2 I2B 3.177(11) 2_566 ?
Pb3 I1 3.2831(14) 2_656 ?
Pb3 I4 3.1174(15) . ?
Pb3 I6A 3.1890(13) 1_545 ?
Pb3 I8A 3.1893(14) . ?
Pb3 I9A 3.1759(14) 1_645 ?
Pb3 I10A 3.1684(15) . ?
Pb3 I8B 3.181(9) . ?
Pb3 I10B 3.145(9) . ?
Pb3 I6B 3.181(10) 1_545 ?
Pb3 I9B 3.201(10) 1_645 ?
Pb4 I1 3.1864(13) . ?
Pb4 I1 3.1865(13) 2_656 ?
Pb4 I2A 3.1785(14) 2_656 ?
Pb4 I2A 3.1785(14) . ?
Pb4 I5A 3.1774(14) 2_656 ?
Pb4 I5A 3.1774(14) . ?
Pb4 I5B 3.187(8) 2_656 ?
Pb4 I5B 3.187(8) . ?
Pb4 I2B 3.173(10) . ?
Pb4 I2B 3.173(10) 2_656 ?
I1 Pb3 3.2832(14) 2_656 ?
I2A I2B 1.187(14) . ?
I5A Pb2 3.1736(13) 1_655 ?
I5A I5B 1.238(11) . ?
I6A Pb3 3.1890(13) 1_565 ?
I6A I6B 1.226(11) . ?
I8A I10B 1.244(11) . ?
I9A Pb3 3.1759(14) 1_465 ?
I9A I9B 1.239(10) . ?
I10A Pb1 3.1662(14) 1_655 ?
I10A I8B 1.244(11) . ?
I5B Pb2 3.166(8) 1_655 ?
I8B Pb1 3.145(9) 1_655 ?
I6B Pb3 3.181(9) 1_565 ?
I9B Pb3 3.201(10) 1_465 ?
C2 C27 1.76(11) . ?
C2 C28 1.31(6) 2_667 ?
C1 C3 1.28(3) . ?
C1 C9 1.93(11) . ?
C1 C15 1.63(8) . ?
N2 C11 1.35(4) . ?
C4 C12 1.86(16) 1_545 ?
C4 C27 1.47(10) . ?
C5 C8 1.35(5) . ?
C3 C7 1.22(4) . ?
C6 C17 1.97(11) 2_667 ?
C10 C23 1.46(13) 1_545 ?
C7 C11 1.48(4) . ?
C12 C4 1.86(15) 1_565 ?
C14 N13 1.47(13) 2_666 ?
C14 C25 0.92(6) 2_666 ?
C15 C19 1.86(12) 2_667 ?
C16 C20 0.81(9) . ?
C16 C22 1.52(7) 1_545 ?
C17 C6 1.97(12) 2_667 ?
C17 C21 1.25(13) 2_767 ?
C17 C27 1.9(2) 2_767 ?
N13 C14 1.47(13) 2_666 ?
N13 C25 0.79(14) . ?
C20 C22 0.96(9) 1_545 ?
C21 C17 1.25(13) 2_767 ?
C21 C28 1.86(11) 2_667 ?
C22 C16 1.52(7) 1_565 ?
C22 C20 0.96(9) 1_565 ?
C23 C10 1.46(13) 1_565 ?
C23 C26 1.63(11) . ?
C25 C14 0.92(6) 2_666 ?
C27 C17 1.9(2) 2_767 ?
C28 C2 1.31(6) 2_667 ?
C28 C21 1.86(11) 2_667 ?
C19 C15 1.86(12) 2_667 ?
C19 C19 1.3(2) 2_657 ?

loop_
_geom_torsion_atom_site_label_1
_geom_torsion_atom_site_label_2
_geom_torsion_atom_site_label_3
_geom_torsion_atom_site_label_4
_geom_torsion
_geom_torsion_site_symmetry_1
_geom_torsion_site_symmetry_2
_geom_torsion_site_symmetry_3
_geom_torsion_site_symmetry_4
_geom_torsion_publ_flag
Pb1 I6A I6B Pb3 -176.1(3) . . . 1_565 ?
Pb1 I8A I10B Pb3 -176.15(19) . . . . ?
Pb1 I9A I9B Pb3 -176.1(2) . . . 1_465 ?
Pb1 I10A I8B Pb3 -176.30(19) 1_655 . . . ?
Pb2 I2A I2B Pb4 -179.8(2) . . . . ?
Pb2 I5A I5B Pb4 -179.8(2) 1_655 . . . ?
Pb3 I6A I6B Pb1 176.1(3) 1_565 . . . ?
Pb3 I8A I10B Pb1 176.15(19) . . . . ?
Pb3 I9A I9B Pb1 176.1(2) 1_465 . . . ?
Pb3 I10A I8B Pb1 176.30(19) . . . 1_655 ?
Pb4 I2A I2B Pb2 179.8(2) . . . . ?
Pb4 I5A I5B Pb2 179.8(2) . . . 1_655 ?
C1 C3 C7 C11 -10(19) . . . . ?
C3 C1 C15 C19 -137(5) . . . 2_667 ?
C3 C7 C11 N2 16(10) . . . . ?
C9 C1 C3 C7 119(13) . . . . ?
C9 C1 C15 C19 -2(5) . . . 2_667 ?
C12 C4 C27 C2 -54(3) 1_545 . . . ?
C12 C4 C27 C17 155(21) 1_545 . . 2_767 ?
C15 C1 C3 C7 -114(12) . . . . ?
C28 C2 C27 C4 176(5) 2_667 . . . ?
C28 C2 C27 C17 -10(7) 2_667 . . 2_767 ?
